data_7230330
loop_
_publ_author_name
'Sugiyama, Haruki'
'Uekusa, Hidehiro'

_publ_section_title
;
 Relationship between crystal structures and photochromic properties of
 N-salicylideneaminopyridine derivatives
;
_journal_issue 15
_journal_name_full CrystEngComm
_journal_page_first 2144
_journal_paper_doi 10.1039/C8CE00003D
_journal_volume 20
_journal_year 2018
_chemical_absolute_configuration unk
_chemical_compound_source photochromic
_chemical_formula_moiety 'C20 H26 N2 O'
_chemical_formula_sum 'C20 H26 N2 O'
_chemical_formula_weight 310.43
_chemical_name_common 35tBu-3SAP
_chemical_name_systematic 2,4-tert-butyl-6-[(E)-3-pyridyliminomethyl]phenol
_space_group_crystal_system monoclinic
_space_group_IT_number 4
_space_group_name_Hall 'P 2yb'
_space_group_name_H-M_alt 'P 1 21 1'
_symmetry_space_group_name_Hall 'P 2yb'
_symmetry_space_group_name_H-M 'P 1 21 1'
_atom_sites_solution_hydrogens geom
_atom_sites_solution_primary direct
_atom_sites_solution_secondary difmap
_audit_creation_method SHELXL-2016/6
_audit_update_record
;
2017-12-30 deposited with the CCDC.
2018-03-20 downloaded from the CCDC.
;
_cell_angle_alpha 90
_cell_angle_beta 95.859(2)
_cell_angle_gamma 90
_cell_formula_units_Z 4
_cell_length_a 6.1462(6)
_cell_length_b 18.7572(19)
_cell_length_c 16.1025(16)
_cell_measurement_reflns_used 9871
_cell_measurement_temperature 297(2)
_cell_measurement_theta_max 27.45
_cell_measurement_theta_min 3.33
_cell_volume 1846.7(3)
_computing_cell_refinement 'PROCESS-AUTO (Rigaku, 1998)'
_computing_data_collection 'PROCESS-AUTO (Rigaku, 1998)'
_computing_data_reduction 'PROCESS-AUTO (Rigaku, 1998)'
_computing_molecular_graphics 'ORTEP-3 (Farrugia, 2008)'
_computing_publication_material 'SHELXL-2014/07 (Sheldrick, 2014)'
_computing_structure_refinement 'SHELXL-2016/6 (Sheldrick, 2016)'
_computing_structure_solution 'SHELXS97 (Sheldrick, 1997)'
_diffrn_ambient_temperature 297(2)
_diffrn_measured_fraction_theta_full 0.997
_diffrn_measured_fraction_theta_max 0.992
_diffrn_measurement_device_type 'RIGAKU R-AXIS RAPID IP Area Detector'
_diffrn_measurement_method '\w scans'
_diffrn_radiation_type MoK\a
_diffrn_radiation_wavelength 0.71075
_diffrn_reflns_av_R_equivalents 0.0566
_diffrn_reflns_av_unetI/netI 0.0782
_diffrn_reflns_Laue_measured_fraction_full 0.997
_diffrn_reflns_Laue_measured_fraction_max 0.992
_diffrn_reflns_limit_h_max 7
_diffrn_reflns_limit_h_min -6
_diffrn_reflns_limit_k_max 24
_diffrn_reflns_limit_k_min -24
_diffrn_reflns_limit_l_max 20
_diffrn_reflns_limit_l_min -20
_diffrn_reflns_number 17821
_diffrn_reflns_point_group_measured_fraction_full 0.995
_diffrn_reflns_point_group_measured_fraction_max 0.983
_diffrn_reflns_theta_full 25.242
_diffrn_reflns_theta_max 27.480
_diffrn_reflns_theta_min 3.332
_diffrn_source 'rotating anode X-ray tube'
_exptl_absorpt_coefficient_mu 0.069
_exptl_absorpt_correction_T_max 0.996
_exptl_absorpt_correction_T_min 0.196
_exptl_absorpt_correction_type multi-scan
_exptl_absorpt_process_details 'Absorption was corrected by ABSCOR'
_exptl_crystal_colour yellow
_exptl_crystal_density_diffrn 1.117
_exptl_crystal_description needle
_exptl_crystal_F_000 672
_exptl_crystal_recrystallization_method 'Re-crystallisation from solvent: methanol'
_exptl_crystal_size_max 0.150
_exptl_crystal_size_mid 0.120
_exptl_crystal_size_min 0.060
_refine_diff_density_max 0.179
_refine_diff_density_min -0.205
_refine_diff_density_rms 0.031
_refine_ls_abs_structure_details
;
 Flack x determined using 1276 quotients [(I+)-(I-)]/[(I+)+(I-)]
 (Parsons, Flack and Wagner, Acta Cryst. B69 (2013) 249-259).
;
_refine_ls_abs_structure_Flack 1.5(10)
_refine_ls_extinction_method none
_refine_ls_goodness_of_fit_ref 1.030
_refine_ls_hydrogen_treatment constr
_refine_ls_matrix_type full
_refine_ls_number_parameters 491
_refine_ls_number_reflns 8298
_refine_ls_number_restraints 181
_refine_ls_restrained_S_all 1.036
_refine_ls_R_factor_all 0.1515
_refine_ls_R_factor_gt 0.0686
_refine_ls_shift/su_max 0.000
_refine_ls_shift/su_mean 0.000
_refine_ls_structure_factor_coef Fsqd
_refine_ls_weighting_details 'w=1/[\s^2^(Fo^2^)+(0.0678P)^2^+0.0432P] where P=(Fo^2^+2Fc^2^)/3'
_refine_ls_weighting_scheme calc
_refine_ls_wR_factor_gt 0.1397
_refine_ls_wR_factor_ref 0.1736
_reflns_Friedel_coverage 0.924
_reflns_Friedel_fraction_full 0.993
_reflns_Friedel_fraction_max 0.974
_reflns_number_gt 3891
_reflns_number_total 8298
_reflns_threshold_expression 'I > 2\s(I)'
_cod_data_source_file c8ce00003d2.cif
_cod_data_source_block shelx_CCDC15
_cod_depositor_comments 'Adding full bibliography for 7230315--7230335.cif.'
_cod_database_code 7230330
_shelx_shelxl_version_number 2016/6
_shelx_space_group_comment
;
The symmetry employed for this shelxl refinement is uniquely defined
by the following loop, which should always be used as a source of
symmetry information in preference to the above space-group names.
They are only intended as comments.
;
_shelx_estimated_absorpt_t_min 0.990
_shelx_estimated_absorpt_t_max 0.996

loop_
_space_group_symop_operation_xyz
'x, y, z'
'-x, y+1/2, -z'

loop_
_atom_site_label
_atom_site_type_symbol
_atom_site_fract_x
_atom_site_fract_y
_atom_site_fract_z
_atom_site_U_iso_or_equiv
_atom_site_adp_type
_atom_site_occupancy
_atom_site_site_symmetry_order
_atom_site_calc_flag
_atom_site_refinement_flags_posn
_atom_site_refinement_flags_adp
_atom_site_refinement_flags_occupancy
_atom_site_disorder_assembly
_atom_site_disorder_group
O1 O 1.2261(6) 0.46559(19) 0.4234(2) 0.0722(10) Uani 1 1 d . . . . .
H1A H 1.129380 0.443876 0.444248 0.108 Uiso 1 1 calc R U . . .
O2 O 0.4456(7) 0.55718(19) 0.8740(2) 0.0775(11) Uani 1 1 d . . . . .
H2A H 0.516045 0.564135 0.834135 0.116 Uiso 1 1 calc R U . . .
N1 N 0.9612(7) 0.3599(2) 0.4499(3) 0.0650(11) Uani 1 1 d . . . . .
N3 N 0.6807(7) 0.5231(2) 0.7546(3) 0.0666(11) Uani 1 1 d . . . . .
N4 N 0.9711(10) 0.6245(3) 0.6074(4) 0.1029(18) Uani 1 1 d . . . . .
C1 C 1.3106(9) 0.3130(3) 0.2907(3) 0.0667(14) Uani 1 1 d . . . . .
H1 H 1.259299 0.266606 0.282855 0.080 Uiso 1 1 calc R U . . .
C2 C 1.4654(9) 0.3377(3) 0.2420(3) 0.0635(13) Uani 1 1 d . . . . .
C3 C 1.5398(8) 0.4068(3) 0.2588(3) 0.0628(13) Uani 1 1 d . . . . .
H3 H 1.646401 0.424176 0.227077 0.075 Uiso 1 1 calc R U . . .
C4 C 1.4694(8) 0.4520(3) 0.3184(3) 0.0558(12) Uani 1 1 d . . . . .
C5 C 1.3057(8) 0.4247(3) 0.3652(3) 0.0576(13) Uani 1 1 d . . . . .
C6 C 1.2278(8) 0.3552(3) 0.3514(3) 0.0613(13) Uani 1 1 d . . . . .
C7 C 1.0570(9) 0.3253(3) 0.3970(3) 0.0705(15) Uani 1 1 d . . . . .
H7 H 1.016028 0.278180 0.386723 0.085 Uiso 1 1 calc R U . . .
C13 C 1.5552(8) 0.5283(3) 0.3299(3) 0.0618(13) Uani 1 1 d . . . . .
C14 C 1.3664(9) 0.5818(3) 0.3092(4) 0.0844(17) Uani 1 1 d . . . . .
H14A H 1.422659 0.629579 0.313450 0.127 Uiso 1 1 calc R U . . .
H14B H 1.258804 0.575655 0.347830 0.127 Uiso 1 1 calc R U . . .
H14C H 1.300283 0.573524 0.253405 0.127 Uiso 1 1 calc R U . . .
C15 C 1.6534(9) 0.5404(3) 0.4200(3) 0.0803(16) Uani 1 1 d . . . . .
H15A H 1.705209 0.588617 0.426275 0.120 Uiso 1 1 calc R U . . .
H15B H 1.773095 0.508103 0.433111 0.120 Uiso 1 1 calc R U . . .
H15C H 1.543552 0.532187 0.457255 0.120 Uiso 1 1 calc R U . . .
C16 C 1.7341(10) 0.5441(3) 0.2733(4) 0.0872(18) Uani 1 1 d . . . . .
H16A H 1.779236 0.592939 0.280209 0.131 Uiso 1 1 calc R U . . .
H16B H 1.678464 0.535971 0.216196 0.131 Uiso 1 1 calc R U . . .
H16C H 1.856911 0.513391 0.287921 0.131 Uiso 1 1 calc R U . . .
C17 C 1.5491(10) 0.2921(3) 0.1732(4) 0.0793(17) Uani 1 1 d . . . . .
C21 C 0.3488(8) 0.3726(3) 0.8075(3) 0.0592(13) Uani 1 1 d . . . . .
H21 H 0.399660 0.340341 0.770144 0.071 Uiso 1 1 calc R U . . .
C22 C 0.1870(8) 0.3518(3) 0.8554(3) 0.0554(12) Uani 1 1 d . . . . .
C23 C 0.1218(8) 0.4016(3) 0.9122(3) 0.0590(13) Uani 1 1 d . . . . .
H23 H 0.014821 0.387932 0.945889 0.071 Uiso 1 1 calc R U . . .
C24 C 0.2058(8) 0.4707(3) 0.9222(3) 0.0571(12) Uani 1 1 d . . . . .
C25 C 0.3643(8) 0.4900(3) 0.8701(3) 0.0568(12) Uani 1 1 d . . . . .
C26 C 0.4390(7) 0.4414(3) 0.8136(3) 0.0547(12) Uani 1 1 d . . . . .
C27 C 0.6019(8) 0.4599(3) 0.7580(3) 0.0621(13) Uani 1 1 d . . . . .
H27 H 0.651007 0.424762 0.723747 0.075 Uiso 1 1 calc R U . . .
C28 C 0.8376(9) 0.5372(3) 0.6988(3) 0.0654(14) Uani 1 1 d . . . . .
C29 C 0.8352(12) 0.6034(3) 0.6617(4) 0.092(2) Uani 1 1 d . . . . .
H29 H 0.730381 0.635781 0.675622 0.111 Uiso 1 1 calc R U . . .
C30 C 1.1238(11) 0.5770(4) 0.5899(4) 0.0888(19) Uani 1 1 d . . . . .
H30 H 1.221712 0.590287 0.552373 0.107 Uiso 1 1 calc R U . . .
C31 C 1.1433(9) 0.5107(3) 0.6239(3) 0.0770(17) Uani 1 1 d . . . . .
H31 H 1.251788 0.479711 0.609921 0.092 Uiso 1 1 calc R U . . .
C32 C 0.9986(8) 0.4905(3) 0.6797(3) 0.0713(15) Uani 1 1 d . . . . .
H32 H 1.009571 0.445576 0.704240 0.086 Uiso 1 1 calc R U . . .
C33 C 0.0866(9) 0.2767(3) 0.8456(3) 0.0633(13) Uani 1 1 d . . . . .
C34 C -0.0151(12) 0.2670(4) 0.7550(4) 0.107(2) Uani 1 1 d . . . . .
H34A H -0.067677 0.218995 0.747260 0.160 Uiso 1 1 calc R U . . .
H34B H 0.093476 0.276193 0.717555 0.160 Uiso 1 1 calc R U . . .
H34C H -0.134610 0.299670 0.743740 0.160 Uiso 1 1 calc R U . . .
C35 C -0.0905(11) 0.2648(3) 0.9048(4) 0.098(2) Uani 1 1 d . . . . .
H35A H -0.154464 0.218450 0.894992 0.147 Uiso 1 1 calc R U . . .
H35B H -0.201747 0.300580 0.894922 0.147 Uiso 1 1 calc R U . . .
H35C H -0.026159 0.267844 0.961589 0.147 Uiso 1 1 calc R U . . .
C36 C 0.2669(11) 0.2209(4) 0.8658(5) 0.098(2) Uani 1 1 d . . . . .
H36A H 0.203251 0.174089 0.863684 0.147 Uiso 1 1 calc R U . . .
H36B H 0.338354 0.229501 0.920719 0.147 Uiso 1 1 calc R U . . .
H36C H 0.371730 0.224151 0.825693 0.147 Uiso 1 1 calc R U . . .
C37 C 0.1289(9) 0.5230(3) 0.9863(3) 0.0666(14) Uani 1 1 d . . . . .
C38 C -0.0465(11) 0.4897(4) 1.0359(4) 0.103(2) Uani 1 1 d . . . . .
H38A H -0.092830 0.524151 1.074494 0.155 Uiso 1 1 calc R U . . .
H38B H 0.013436 0.448864 1.066024 0.155 Uiso 1 1 calc R U . . .
H38C H -0.169502 0.475330 0.998045 0.155 Uiso 1 1 calc R U . . .
C39 C 0.3229(10) 0.5454(4) 1.0481(4) 0.091(2) Uani 1 1 d . . . . .
H39A H 0.273133 0.577255 1.088827 0.137 Uiso 1 1 calc R U . . .
H39B H 0.430007 0.569116 1.018517 0.137 Uiso 1 1 calc R U . . .
H39C H 0.387195 0.503955 1.075609 0.137 Uiso 1 1 calc R U . . .
C40 C 0.0270(11) 0.5895(3) 0.9426(4) 0.0853(18) Uani 1 1 d . . . . .
H40A H -0.022943 0.621177 0.983402 0.128 Uiso 1 1 calc R U . . .
H40B H -0.094373 0.575609 0.903645 0.128 Uiso 1 1 calc R U . . .
H40C H 0.134631 0.613195 0.913305 0.128 Uiso 1 1 calc R U . . .
C18A C 1.413(4) 0.2263(9) 0.1498(14) 0.105(7) Uani 0.528(14) 1 d . U P A 1
H18A H 1.434252 0.212159 0.093943 0.157 Uiso 0.528(14) 1 calc R U P A 1
H18B H 1.261031 0.236928 0.152919 0.157 Uiso 0.528(14) 1 calc R U P A 1
H18C H 1.456917 0.188312 0.187737 0.157 Uiso 0.528(14) 1 calc R U P A 1
C19A C 1.498(3) 0.3381(7) 0.0844(7) 0.098(5) Uani 0.528(14) 1 d . U P A 1
H19A H 1.536349 0.309741 0.038498 0.148 Uiso 0.528(14) 1 calc R U P A 1
H19B H 1.583008 0.381158 0.087681 0.148 Uiso 0.528(14) 1 calc R U P A 1
H19C H 1.345307 0.349887 0.076102 0.148 Uiso 0.528(14) 1 calc R U P A 1
C20A C 1.784(3) 0.2822(13) 0.1828(13) 0.130(8) Uani 0.528(14) 1 d . U P A 1
H20A H 1.826766 0.254822 0.136760 0.196 Uiso 0.528(14) 1 calc R U P A 1
H20B H 1.826599 0.257376 0.234064 0.196 Uiso 0.528(14) 1 calc R U P A 1
H20C H 1.855240 0.327845 0.183976 0.196 Uiso 0.528(14) 1 calc R U P A 1
C18B C 1.367(4) 0.2610(16) 0.1230(16) 0.133(10) Uani 0.472(14) 1 d . U P A 2
H18D H 1.417891 0.223010 0.090145 0.200 Uiso 0.472(14) 1 calc R U P A 2
H18E H 1.297152 0.296732 0.086807 0.200 Uiso 0.472(14) 1 calc R U P A 2
H18F H 1.264112 0.242609 0.158636 0.200 Uiso 0.472(14) 1 calc R U P A 2
C19B C 1.728(4) 0.3256(11) 0.1332(13) 0.118(8) Uani 0.472(14) 1 d . U P A 2
H19D H 1.772692 0.294433 0.090792 0.177 Uiso 0.472(14) 1 calc R U P A 2
H19E H 1.849412 0.334271 0.174256 0.177 Uiso 0.472(14) 1 calc R U P A 2
H19F H 1.678187 0.369978 0.108243 0.177 Uiso 0.472(14) 1 calc R U P A 2
C20B C 1.684(3) 0.2236(10) 0.2264(9) 0.099(6) Uani 0.472(14) 1 d . U P A 2
H20D H 1.742802 0.191921 0.187449 0.149 Uiso 0.472(14) 1 calc R U P A 2
H20E H 1.584686 0.198029 0.257598 0.149 Uiso 0.472(14) 1 calc R U P A 2
H20F H 1.801707 0.242501 0.263951 0.149 Uiso 0.472(14) 1 calc R U P A 2
C8A C 0.806(2) 0.3305(7) 0.4929(8) 0.067(5) Uani 0.40(2) 1 d G U P B 3
C9A C 0.673(3) 0.3781(5) 0.5303(11) 0.068(5) Uani 0.40(2) 1 d G U P B 3
H9A H 0.699223 0.426845 0.527858 0.082 Uiso 0.40(2) 1 calc R U P B 3
N2A N 0.500(2) 0.3528(7) 0.5713(10) 0.074(5) Uani 0.40(2) 1 d G U P B 3
C10A C 0.461(2) 0.2800(7) 0.5749(7) 0.070(5) Uani 0.40(2) 1 d G U P B 3
H10A H 0.345068 0.263051 0.602308 0.083 Uiso 0.40(2) 1 calc R U P B 3
C11A C 0.594(3) 0.2324(6) 0.5375(11) 0.075(5) Uani 0.40(2) 1 d G U P B 3
H11A H 0.567793 0.183657 0.539901 0.090 Uiso 0.40(2) 1 calc R U P B 3
C12A C 0.767(3) 0.2577(7) 0.4965(10) 0.074(4) Uani 0.40(2) 1 d G U P B 3
H12A H 0.856236 0.225856 0.471472 0.088 Uiso 0.40(2) 1 calc R U P B 3
C8B C 0.7781(13) 0.3252(5) 0.4857(5) 0.057(3) Uani 0.60(2) 1 d G U P B 4
C9B C 0.7041(18) 0.3652(6) 0.5498(6) 0.068(3) Uani 0.60(2) 1 d G U P B 4
H9B H 0.771493 0.408166 0.565572 0.082 Uiso 0.60(2) 1 calc R U P B 4
N2B N 0.5294(18) 0.3409(6) 0.5905(6) 0.087(3) Uani 0.60(2) 1 d G U P B 4
C10B C 0.4287(13) 0.2766(6) 0.5670(5) 0.093(4) Uani 0.60(2) 1 d G U P B 4
H10B H 0.311792 0.260356 0.594155 0.112 Uiso 0.60(2) 1 calc R U P B 4
C11B C 0.5027(18) 0.2366(4) 0.5028(8) 0.077(3) Uani 0.60(2) 1 d G U P B 4
H11B H 0.435304 0.193609 0.487103 0.092 Uiso 0.60(2) 1 calc R U P B 4
C12B C 0.6774(18) 0.2609(4) 0.4622(7) 0.069(3) Uani 0.60(2) 1 d G U P B 4
H12B H 0.726911 0.234140 0.419285 0.083 Uiso 0.60(2) 1 calc R U P B 4

loop_
_atom_site_aniso_label
_atom_site_aniso_U_11
_atom_site_aniso_U_22
_atom_site_aniso_U_33
_atom_site_aniso_U_23
_atom_site_aniso_U_13
_atom_site_aniso_U_12
O1 0.080(3) 0.061(2) 0.080(2) -0.0119(19) 0.0300(19) 0.0033(19)
O2 0.088(3) 0.055(2) 0.094(3) -0.0129(19) 0.032(2) -0.018(2)
N1 0.063(3) 0.067(3) 0.069(3) 0.004(2) 0.024(2) 0.008(2)
N3 0.070(3) 0.061(3) 0.072(3) -0.002(2) 0.025(2) -0.015(2)
N4 0.131(5) 0.066(4) 0.123(4) 0.003(3) 0.068(4) -0.009(3)
C1 0.073(3) 0.051(3) 0.080(3) -0.005(3) 0.030(3) -0.007(3)
C2 0.068(3) 0.055(3) 0.071(3) -0.005(3) 0.024(3) -0.002(3)
C3 0.059(3) 0.061(4) 0.072(3) 0.000(3) 0.022(3) -0.004(3)
C4 0.053(3) 0.049(3) 0.066(3) -0.003(2) 0.012(2) 0.003(2)
C5 0.059(3) 0.058(3) 0.057(3) -0.002(2) 0.010(2) 0.014(3)
C6 0.063(3) 0.055(3) 0.069(3) 0.004(3) 0.020(3) -0.001(3)
C7 0.076(4) 0.060(4) 0.079(4) -0.001(3) 0.026(3) -0.002(3)
C13 0.057(3) 0.053(3) 0.075(3) -0.006(3) 0.007(3) 0.004(3)
C14 0.078(4) 0.060(4) 0.112(5) 0.005(3) -0.005(3) 0.007(3)
C15 0.078(3) 0.067(4) 0.093(4) -0.011(3) -0.003(3) 0.004(3)
C16 0.087(4) 0.068(4) 0.110(5) -0.010(4) 0.026(4) -0.026(3)
C17 0.080(4) 0.071(4) 0.093(4) -0.021(3) 0.038(4) -0.005(3)
C21 0.060(3) 0.052(3) 0.067(3) -0.001(2) 0.010(3) -0.002(3)
C22 0.056(3) 0.047(3) 0.064(3) -0.001(2) 0.012(2) -0.006(2)
C23 0.061(3) 0.052(3) 0.066(3) 0.002(2) 0.018(2) -0.004(3)
C24 0.057(3) 0.049(3) 0.068(3) -0.003(2) 0.016(2) -0.001(2)
C25 0.059(3) 0.044(3) 0.068(3) -0.001(2) 0.011(3) -0.007(2)
C26 0.054(3) 0.053(3) 0.060(3) -0.003(2) 0.014(2) -0.008(2)
C27 0.061(3) 0.061(4) 0.066(3) 0.000(3) 0.015(2) -0.004(3)
C28 0.071(3) 0.064(4) 0.063(3) -0.004(3) 0.019(3) -0.013(3)
C29 0.121(5) 0.057(4) 0.110(5) -0.001(3) 0.063(4) -0.005(4)
C30 0.098(5) 0.087(5) 0.087(4) 0.002(4) 0.041(4) -0.018(4)
C31 0.067(3) 0.087(5) 0.079(4) 0.002(3) 0.021(3) -0.002(3)
C32 0.060(3) 0.072(4) 0.083(4) 0.016(3) 0.013(3) -0.002(3)
C33 0.068(3) 0.046(3) 0.077(3) 0.000(3) 0.013(3) -0.010(3)
C34 0.132(6) 0.088(5) 0.096(5) -0.008(4) -0.007(4) -0.044(5)
C35 0.105(5) 0.068(4) 0.127(5) 0.000(4) 0.045(4) -0.026(4)
C36 0.099(5) 0.057(4) 0.139(6) -0.005(4) 0.013(4) 0.003(4)
C37 0.074(3) 0.061(3) 0.067(3) -0.008(3) 0.017(3) -0.002(3)
C38 0.125(5) 0.081(4) 0.115(5) -0.020(4) 0.068(4) -0.006(4)
C39 0.098(4) 0.096(5) 0.079(4) -0.027(3) 0.007(4) 0.009(4)
C40 0.099(4) 0.062(4) 0.095(4) -0.012(3) 0.013(4) 0.009(3)
C18A 0.143(16) 0.061(9) 0.122(15) -0.038(9) 0.066(12) -0.007(9)
C19A 0.149(13) 0.087(9) 0.063(7) -0.013(6) 0.028(7) 0.003(8)
C20A 0.091(10) 0.170(19) 0.131(14) -0.063(13) 0.011(10) 0.029(12)
C18B 0.127(15) 0.17(2) 0.100(15) -0.070(16) 0.011(11) 0.008(17)
C19B 0.140(17) 0.102(13) 0.126(14) -0.018(10) 0.090(13) -0.010(12)
C20B 0.103(11) 0.104(12) 0.094(10) -0.039(9) 0.025(8) 0.017(9)
C8A 0.070(7) 0.064(7) 0.068(7) -0.003(5) 0.007(5) -0.001(5)
C9A 0.063(6) 0.076(7) 0.063(7) -0.002(5) -0.002(5) 0.010(5)
N2A 0.079(6) 0.078(6) 0.067(6) 0.001(5) 0.014(5) 0.002(5)
C10A 0.066(6) 0.073(7) 0.073(7) 0.001(5) 0.025(5) -0.011(5)
C11A 0.078(7) 0.076(6) 0.074(6) -0.002(5) 0.024(5) -0.016(5)
C12A 0.077(7) 0.074(6) 0.072(6) 0.003(5) 0.021(5) -0.005(5)
C8B 0.054(5) 0.053(6) 0.067(5) 0.008(4) 0.026(4) -0.002(4)
C9B 0.080(6) 0.070(6) 0.058(5) 0.004(5) 0.024(5) -0.007(5)
N2B 0.093(6) 0.107(7) 0.066(5) 0.007(5) 0.037(5) -0.004(5)
C10B 0.093(7) 0.105(7) 0.086(7) 0.008(6) 0.027(6) -0.004(6)
C11B 0.072(6) 0.080(6) 0.080(6) -0.002(5) 0.014(5) -0.004(5)
C12B 0.071(6) 0.070(5) 0.068(6) -0.008(4) 0.017(5) -0.004(5)

loop_
_atom_type_symbol
_atom_type_description
_atom_type_scat_dispersion_real
_atom_type_scat_dispersion_imag
_atom_type_scat_source
C C 0.0033 0.0016 'International Tables Vol C Tables 4.2.6.8 and 6.1.1.4'
H H 0.0000 0.0000 'International Tables Vol C Tables 4.2.6.8 and 6.1.1.4'
N N 0.0061 0.0033 'International Tables Vol C Tables 4.2.6.8 and 6.1.1.4'
O O 0.0106 0.0060 'International Tables Vol C Tables 4.2.6.8 and 6.1.1.4'

loop_
_geom_angle_atom_site_label_1
_geom_angle_atom_site_label_2
_geom_angle_atom_site_label_3
_geom_angle
C5 O1 H1A 109.5
C25 O2 H2A 109.5
C7 N1 C8A 122.6(8)
C7 N1 C8B 117.8(6)
C27 N3 C28 119.2(5)
C29 N4 C30 116.0(6)
C2 C1 C6 122.2(5)
C2 C1 H1 118.9
C6 C1 H1 118.9
C1 C2 C3 115.9(5)
C1 C2 C17 121.9(5)
C3 C2 C17 122.2(5)
C4 C3 C2 125.9(5)
C4 C3 H3 117.1
C2 C3 H3 117.1
C3 C4 C5 116.0(5)
C3 C4 C13 122.0(4)
C5 C4 C13 122.0(4)
O1 C5 C6 120.0(4)
O1 C5 C4 119.7(5)
C6 C5 C4 120.3(4)
C1 C6 C5 119.8(4)
C1 C6 C7 118.1(5)
C5 C6 C7 122.1(5)
N1 C7 C6 123.7(5)
N1 C7 H7 118.2
C6 C7 H7 118.2
C16 C13 C4 111.7(4)
C16 C13 C15 107.4(4)
C4 C13 C15 110.6(4)
C16 C13 C14 108.4(5)
C4 C13 C14 109.9(4)
C15 C13 C14 108.9(4)
C13 C14 H14A 109.5
C13 C14 H14B 109.5
H14A C14 H14B 109.5
C13 C14 H14C 109.5
H14A C14 H14C 109.5
H14B C14 H14C 109.5
C13 C15 H15A 109.5
C13 C15 H15B 109.5
H15A C15 H15B 109.5
C13 C15 H15C 109.5
H15A C15 H15C 109.5
H15B C15 H15C 109.5
C13 C16 H16A 109.5
C13 C16 H16B 109.5
H16A C16 H16B 109.5
C13 C16 H16C 109.5
H16A C16 H16C 109.5
H16B C16 H16C 109.5
C18B C17 C19B 120.0(16)
C20A C17 C18A 116.2(13)
C18B C17 C2 109.5(11)
C20A C17 C2 113.6(8)
C19B C17 C2 113.6(8)
C18A C17 C2 114.6(9)
C20A C17 C19A 104.8(12)
C18A C17 C19A 99.0(11)
C2 C17 C19A 106.5(6)
C18B C17 C20B 106.7(13)
C19B C17 C20B 101.1(12)
C2 C17 C20B 103.9(6)
C22 C21 C26 121.7(5)
C22 C21 H21 119.2
C26 C21 H21 119.2
C21 C22 C23 116.7(5)
C21 C22 C33 120.5(4)
C23 C22 C33 122.8(4)
C22 C23 C24 124.7(5)
C22 C23 H23 117.7
C24 C23 H23 117.7
C23 C24 C25 116.3(4)
C23 C24 C37 122.3(4)
C25 C24 C37 121.4(4)
O2 C25 C24 119.3(4)
O2 C25 C26 119.5(4)
C24 C25 C26 121.2(4)
C25 C26 C21 119.4(4)
C25 C26 C27 122.5(5)
C21 C26 C27 118.0(4)
N3 C27 C26 122.4(5)
N3 C27 H27 118.8
C26 C27 H27 118.8
C29 C28 C32 116.8(5)
C29 C28 N3 118.0(5)
C32 C28 N3 125.1(5)
N4 C29 C28 125.1(6)
N4 C29 H29 117.4
C28 C29 H29 117.4
N4 C30 C31 123.9(6)
N4 C30 H30 118.1
C31 C30 H30 118.1
C30 C31 C32 118.5(6)
C30 C31 H31 120.7
C32 C31 H31 120.7
C31 C32 C28 119.6(5)
C31 C32 H32 120.2
C28 C32 H32 120.2
C36 C33 C35 108.1(5)
C36 C33 C34 109.6(5)
C35 C33 C34 109.1(5)
C36 C33 C22 109.2(5)
C35 C33 C22 111.8(4)
C34 C33 C22 109.0(4)
C33 C34 H34A 109.5
C33 C34 H34B 109.5
H34A C34 H34B 109.5
C33 C34 H34C 109.5
H34A C34 H34C 109.5
H34B C34 H34C 109.5
C33 C35 H35A 109.5
C33 C35 H35B 109.5
H35A C35 H35B 109.5
C33 C35 H35C 109.5
H35A C35 H35C 109.5
H35B C35 H35C 109.5
C33 C36 H36A 109.5
C33 C36 H36B 109.5
H36A C36 H36B 109.5
C33 C36 H36C 109.5
H36A C36 H36C 109.5
H36B C36 H36C 109.5
C39 C37 C24 109.9(4)
C39 C37 C40 109.2(5)
C24 C37 C40 110.5(4)
C39 C37 C38 108.4(5)
C24 C37 C38 111.7(5)
C40 C37 C38 107.1(5)
C37 C38 H38A 109.5
C37 C38 H38B 109.5
H38A C38 H38B 109.5
C37 C38 H38C 109.5
H38A C38 H38C 109.5
H38B C38 H38C 109.5
C37 C39 H39A 109.5
C37 C39 H39B 109.5
H39A C39 H39B 109.5
C37 C39 H39C 109.5
H39A C39 H39C 109.5
H39B C39 H39C 109.5
C37 C40 H40A 109.5
C37 C40 H40B 109.5
H40A C40 H40B 109.5
C37 C40 H40C 109.5
H40A C40 H40C 109.5
H40B C40 H40C 109.5
C17 C18A H18A 109.5
C17 C18A H18B 109.5
H18A C18A H18B 109.5
C17 C18A H18C 109.5
H18A C18A H18C 109.5
H18B C18A H18C 109.5
C17 C19A H19A 109.5
C17 C19A H19B 109.5
H19A C19A H19B 109.5
C17 C19A H19C 109.5
H19A C19A H19C 109.5
H19B C19A H19C 109.5
C17 C20A H20A 109.5
C17 C20A H20B 109.5
H20A C20A H20B 109.5
C17 C20A H20C 109.5
H20A C20A H20C 109.5
H20B C20A H20C 109.5
C17 C18B H18D 109.5
C17 C18B H18E 109.5
H18D C18B H18E 109.5
C17 C18B H18F 109.5
H18D C18B H18F 109.5
H18E C18B H18F 109.5
C17 C19B H19D 109.5
C17 C19B H19E 109.5
H19D C19B H19E 109.5
C17 C19B H19F 109.5
H19D C19B H19F 109.5
H19E C19B H19F 109.5
C17 C20B H20D 109.5
C17 C20B H20E 109.5
H20D C20B H20E 109.5
C17 C20B H20F 109.5
H20D C20B H20F 109.5
H20E C20B H20F 109.5
N1 C8A C9A 116.0(10)
N1 C8A C12A 123.9(10)
C9A C8A C12A 120.0
C8A C9A N2A 120.0
C8A C9A H9A 120.0
N2A C9A H9A 120.0
C10A N2A C9A 120.0
N2A C10A C11A 120.0
N2A C10A H10A 120.0
C11A C10A H10A 120.0
C12A C11A C10A 120.0
C12A C11A H11A 120.0
C10A C11A H11A 120.0
C11A C12A C8A 120.0
C11A C12A H12A 120.0
C8A C12A H12A 120.0
C9B C8B C12B 120.0
C9B C8B N1 112.0(6)
C12B C8B N1 128.0(6)
C8B C9B N2B 120.0
C8B C9B H9B 120.0
N2B C9B H9B 120.0
C9B N2B C10B 120.0
C11B C10B N2B 120.0
C11B C10B H10B 120.0
N2B C10B H10B 120.0
C12B C11B C10B 120.0
C12B C11B H11B 120.0
C10B C11B H11B 120.0
C11B C12B C8B 120.0
C11B C12B H12B 120.0
C8B C12B H12B 120.0

loop_
_geom_bond_atom_site_label_1
_geom_bond_atom_site_label_2
_geom_bond_distance
O1 C5 1.342(5)
O1 H1A 0.8200
O2 C25 1.355(6)
O2 H2A 0.8200
N1 C7 1.262(6)
N1 C8A 1.350(11)
N1 C8B 1.468(8)
N3 C27 1.283(6)
N3 C28 1.408(6)
N4 C29 1.329(7)
N4 C30 1.345(8)
C1 C2 1.373(7)
C1 C6 1.393(7)
C1 H1 0.9300
C2 C3 1.392(7)
C2 C17 1.529(7)
C3 C4 1.382(7)
C3 H3 0.9300
C4 C5 1.413(7)
C4 C13 1.530(7)
C5 C6 1.400(7)
C6 C7 1.454(7)
C7 H7 0.9300
C13 C16 1.527(7)
C13 C15 1.531(7)
C13 C14 1.545(7)
C14 H14A 0.9600
C14 H14B 0.9600
C14 H14C 0.9600
C15 H15A 0.9600
C15 H15B 0.9600
C15 H15C 0.9600
C16 H16A 0.9600
C16 H16B 0.9600
C16 H16C 0.9600
C17 C18B 1.44(3)
C17 C20A 1.450(16)
C17 C19B 1.471(17)
C17 C18A 1.52(2)
C17 C19A 1.672(14)
C17 C20B 1.712(18)
C21 C22 1.376(6)
C21 C26 1.403(7)
C21 H21 0.9300
C22 C23 1.395(7)
C22 C33 1.540(7)
C23 C24 1.397(7)
C23 H23 0.9300
C24 C25 1.398(6)
C24 C37 1.533(7)
C25 C26 1.398(6)
C26 C27 1.451(6)
C27 H27 0.9300
C28 C29 1.377(8)
C28 C32 1.381(8)
C29 H29 0.9300
C30 C31 1.359(9)
C30 H30 0.9300
C31 C32 1.380(7)
C31 H31 0.9300
C32 H32 0.9300
C33 C36 1.534(8)
C33 C35 1.535(8)
C33 C34 1.538(8)
C34 H34A 0.9600
C34 H34B 0.9600
C34 H34C 0.9600
C35 H35A 0.9600
C35 H35B 0.9600
C35 H35C 0.9600
C36 H36A 0.9600
C36 H36B 0.9600
C36 H36C 0.9600
C37 C39 1.532(8)
C37 C40 1.534(8)
C37 C38 1.537(8)
C38 H38A 0.9600
C38 H38B 0.9600
C38 H38C 0.9600
C39 H39A 0.9600
C39 H39B 0.9600
C39 H39C 0.9600
C40 H40A 0.9600
C40 H40B 0.9600
C40 H40C 0.9600
C18A H18A 0.9600
C18A H18B 0.9600
C18A H18C 0.9600
C19A H19A 0.9600
C19A H19B 0.9600
C19A H19C 0.9600
C20A H20A 0.9600
C20A H20B 0.9600
C20A H20C 0.9600
C18B H18D 0.9600
C18B H18E 0.9600
C18B H18F 0.9600
C19B H19D 0.9600
C19B H19E 0.9600
C19B H19F 0.9600
C20B H20D 0.9600
C20B H20E 0.9600
C20B H20F 0.9600
C8A C9A 1.3900
C8A C12A 1.3900
C9A N2A 1.3900
C9A H9A 0.9300
N2A C10A 1.3900
C10A C11A 1.3900
C10A H10A 0.9300
C11A C12A 1.3900
C11A H11A 0.9300
C12A H12A 0.9300
C8B C9B 1.3900
C8B C12B 1.3900
C9B N2B 1.3900
C9B H9B 0.9300
N2B C10B 1.3900
C10B C11B 1.3900
C10B H10B 0.9300
C11B C12B 1.3900
C11B H11B 0.9300
C12B H12B 0.9300

loop_
_geom_hbond_atom_site_label_D
_geom_hbond_atom_site_label_H
_geom_hbond_atom_site_label_A
_geom_hbond_distance_DH
_geom_hbond_distance_HA
_geom_hbond_distance_DA
_geom_hbond_angle_DHA
_geom_hbond_site_symmetry_A
O1 H1A N1 0.82 1.89 2.628(6) 148.9 .
O2 H2A N3 0.82 1.88 2.600(5) 146.4 .
C12A H12A N4 0.93 2.57 3.490(12) 168.2 2_746

loop_
_geom_torsion_atom_site_label_1
_geom_torsion_atom_site_label_2
_geom_torsion_atom_site_label_3
_geom_torsion_atom_site_label_4
_geom_torsion
C6 C1 C2 C3 1.9(8)
C6 C1 C2 C17 -177.6(5)
C1 C2 C3 C4 -1.0(8)
C17 C2 C3 C4 178.5(5)
C2 C3 C4 C5 -0.7(8)
C2 C3 C4 C13 -177.6(5)
C3 C4 C5 O1 -179.0(5)
C13 C4 C5 O1 -2.1(7)
C3 C4 C5 C6 1.5(7)
C13 C4 C5 C6 178.5(4)
C2 C1 C6 C5 -1.1(8)
C2 C1 C6 C7 177.2(5)
O1 C5 C6 C1 179.9(5)
C4 C5 C6 C1 -0.7(7)
O1 C5 C6 C7 1.6(7)
C4 C5 C6 C7 -179.0(5)
C8A N1 C7 C6 -178.5(8)
C8B N1 C7 C6 174.5(6)
C1 C6 C7 N1 -175.8(5)
C5 C6 C7 N1 2.5(8)
C3 C4 C13 C16 -4.3(7)
C5 C4 C13 C16 178.9(5)
C3 C4 C13 C15 -123.8(5)
C5 C4 C13 C15 59.4(6)
C3 C4 C13 C14 116.0(5)
C5 C4 C13 C14 -60.8(6)
C1 C2 C17 C18B 47.7(16)
C3 C2 C17 C18B -131.8(15)
C1 C2 C17 C20A -123.2(14)
C3 C2 C17 C20A 57.4(15)
C1 C2 C17 C19B -175.0(13)
C3 C2 C17 C19B 5.6(14)
C1 C2 C17 C18A 13.6(13)
C3 C2 C17 C18A -165.8(11)
C1 C2 C17 C19A 122.0(8)
C3 C2 C17 C19A -57.5(9)
C1 C2 C17 C20B -66.0(9)
C3 C2 C17 C20B 114.5(8)
C26 C21 C22 C23 -2.0(7)
C26 C21 C22 C33 178.3(5)
C21 C22 C23 C24 1.4(7)
C33 C22 C23 C24 -178.9(5)
C22 C23 C24 C25 0.8(7)
C22 C23 C24 C37 -179.5(5)
C23 C24 C25 O2 177.1(5)
C37 C24 C25 O2 -2.6(7)
C23 C24 C25 C26 -2.3(7)
C37 C24 C25 C26 177.9(5)
O2 C25 C26 C21 -177.7(5)
C24 C25 C26 C21 1.8(7)
O2 C25 C26 C27 -0.1(7)
C24 C25 C26 C27 179.4(4)
C22 C21 C26 C25 0.5(7)
C22 C21 C26 C27 -177.3(5)
C28 N3 C27 C26 -179.7(5)
C25 C26 C27 N3 -3.2(7)
C21 C26 C27 N3 174.4(5)
C27 N3 C28 C29 145.4(6)
C27 N3 C28 C32 -36.3(7)
C30 N4 C29 C28 -1.4(10)
C32 C28 C29 N4 2.1(10)
N3 C28 C29 N4 -179.5(6)
C29 N4 C30 C31 0.2(10)
N4 C30 C31 C32 0.1(10)
C30 C31 C32 C28 0.7(8)
C29 C28 C32 C31 -1.6(8)
N3 C28 C32 C31 -179.9(5)
C21 C22 C33 C36 60.4(6)
C23 C22 C33 C36 -119.3(5)
C21 C22 C33 C35 -179.9(5)
C23 C22 C33 C35 0.3(7)
C21 C22 C33 C34 -59.3(6)
C23 C22 C33 C34 120.9(6)
C23 C24 C37 C39 120.4(5)
C25 C24 C37 C39 -59.9(6)
C23 C24 C37 C40 -119.1(5)
C25 C24 C37 C40 60.6(6)
C23 C24 C37 C38 0.0(7)
C25 C24 C37 C38 179.7(5)
C7 N1 C8A C9A -162.4(8)
C7 N1 C8A C12A 13.3(13)
N1 C8A C9A N2A 175.9(10)
C12A C8A C9A N2A 0.0
C8A C9A N2A C10A 0.0
C9A N2A C10A C11A 0.0
N2A C10A C11A C12A 0.0
C10A C11A C12A C8A 0.0
N1 C8A C12A C11A -175.5(11)
C9A C8A C12A C11A 0.0
C7 N1 C8B C9B 172.9(6)
C7 N1 C8B C12B -8.0(9)
C12B C8B C9B N2B 0.0
N1 C8B C9B N2B 179.2(6)
C8B C9B N2B C10B 0.0
C9B N2B C10B C11B 0.0
N2B C10B C11B C12B 0.0
C10B C11B C12B C8B 0.0
C9B C8B C12B C11B 0.0
N1 C8B C12B C11B -179.1(7)
